data_7202071
loop_
_publ_author_name
'Adarsh, N. N.'
'Kumar, D. Krishna'
'Dastidar, Parthasarathi'

_publ_section_title
;
 Zn(II) metal--organic frameworks (MOFs) derived from a
 bis-pyridyl-bis-urea ligand: effects of crystallization solvents on
 the structures and anion binding properties
;
_journal_issue 11
_journal_name_full CrystEngComm
_journal_page_first 1565
_journal_paper_doi 10.1039/b803410a
_journal_volume 10
_journal_year 2008
_chemical_formula_sum 'C36 H56 N12 O16 S Zn'
_chemical_formula_weight 1010.36
_chemical_name_systematic
;
?
;
_space_group_IT_number 14
_symmetry_cell_setting monoclinic
_symmetry_space_group_name_Hall '-P 2yn'
_symmetry_space_group_name_H-M 'P 1 21/n 1'
_atom_sites_solution_hydrogens geom
_atom_sites_solution_primary direct
_atom_sites_solution_secondary difmap
_audit_creation_method SHELXL-97
_cell_angle_alpha 90.00
_cell_angle_beta 96.4120(10)
_cell_angle_gamma 90.00
_cell_formula_units_Z 4
_cell_length_a 13.3717(9)
_cell_length_b 13.6950(9)
_cell_length_c 24.4168(17)
_cell_measurement_temperature 100(2)
_cell_volume 4443.4(5)
_computing_cell_refinement 'BRUKER AXS SMART 3'
_computing_data_collection 'BRUKER AXS SMART 3'
_computing_data_reduction 'BRUKER AXS SAINT'
_computing_molecular_graphics 'BRUKER SHELXLTL'
_computing_publication_material 'MERCURY 1.4'
_computing_structure_refinement 'SHELXL-97 (Sheldrick, 1997)'
_computing_structure_solution 'SHELXS-97 (Sheldrick, 1990)'
_diffrn_ambient_temperature 100(2)
_diffrn_detector_area_resol_mean 0.3
_diffrn_measured_fraction_theta_full 0.952
_diffrn_measured_fraction_theta_max 0.952
_diffrn_measurement_device_type 'BRUKER SMART CCD AREA DETECTOR'
_diffrn_measurement_method PHI-OMEGA
_diffrn_radiation_monochromator graphite
_diffrn_radiation_source 'fine-focus sealed tube'
_diffrn_radiation_type MoK\a
_diffrn_radiation_wavelength 0.71073
_diffrn_reflns_av_R_equivalents 0.0442
_diffrn_reflns_av_sigmaI/netI 0.0468
_diffrn_reflns_limit_h_max 17
_diffrn_reflns_limit_h_min -17
_diffrn_reflns_limit_k_max 18
_diffrn_reflns_limit_k_min -18
_diffrn_reflns_limit_l_max 31
_diffrn_reflns_limit_l_min -31
_diffrn_reflns_number 37697
_diffrn_reflns_theta_full 28.28
_diffrn_reflns_theta_max 28.28
_diffrn_reflns_theta_min 1.66
_exptl_absorpt_coefficient_mu 0.684
_exptl_absorpt_correction_T_max 0.9473
_exptl_absorpt_correction_T_min 0.7716
_exptl_absorpt_correction_type multi-scan
_exptl_absorpt_process_details SADABS
_exptl_crystal_colour COLOURLESS
_exptl_crystal_density_diffrn 1.510
_exptl_crystal_density_method 'not measured'
_exptl_crystal_description NEEDLE
_exptl_crystal_F_000 2120
_exptl_crystal_size_max 0.40
_exptl_crystal_size_mid 0.16
_exptl_crystal_size_min 0.08
_refine_diff_density_max 1.012
_refine_diff_density_min -0.627
_refine_diff_density_rms 0.103
_refine_ls_extinction_method none
_refine_ls_goodness_of_fit_ref 1.104
_refine_ls_hydrogen_treatment mixed
_refine_ls_matrix_type full
_refine_ls_number_parameters 627
_refine_ls_number_reflns 10497
_refine_ls_number_restraints 0
_refine_ls_restrained_S_all 1.104
_refine_ls_R_factor_all 0.0722
_refine_ls_R_factor_gt 0.0569
_refine_ls_shift/su_max 0.001
_refine_ls_shift/su_mean 0.000
_refine_ls_structure_factor_coef Fsqd
_refine_ls_weighting_details 'calc w=1/[\s^2^(Fo^2^)+(0.1000P)^2^+0.0000P] where P=(Fo^2^+2Fc^2^)/3'
_refine_ls_weighting_scheme calc
_refine_ls_wR_factor_gt 0.1523
_refine_ls_wR_factor_ref 0.1626
_reflns_number_gt 8562
_reflns_number_total 10497
_reflns_threshold_expression >2sigma(I)
_cod_data_source_file b803410a.txt
_cod_data_source_block an416em
_cod_depositor_comments
;
The following automatic conversions were performed:
'_symmetry_cell_setting' value 'MONOCLINIC' changed to 'monoclinic'
according to '/home/saulius/struct/CIF-dictionaries/cif_core.dic'
dictionary named 'cif_core.dic' version 2.4.1 from
2010-06-29.

'_exptl_absorpt_correction_type' value 'MULTI-SCAN' changed
to 'multi-scan' according to
'/home/saulius/struct/CIF-dictionaries/cif_core.dic' dictionary named
'cif_core.dic' version 2.4.1 from 2010-06-29.

Automatic conversion script
Id: cif_fix_enum 1527 2010-12-29 10:47:43Z saulius 
;
_cod_original_sg_symbol_H-M P2(1)/n
_cod_database_code 7202071

loop_
_symmetry_equiv_pos_as_xyz
'x, y, z'
'-x+1/2, y+1/2, -z+1/2'
'-x, -y, -z'
'x-1/2, -y-1/2, z-1/2'

loop_
_atom_site_label
_atom_site_type_symbol
_atom_site_fract_x
_atom_site_fract_y
_atom_site_fract_z
_atom_site_U_iso_or_equiv
_atom_site_adp_type
_atom_site_occupancy
_atom_site_symmetry_multiplicity
_atom_site_calc_flag
_atom_site_refinement_flags
_atom_site_disorder_assembly
_atom_site_disorder_group
Zn1 Zn 0.75810(2) 0.246922(19) 0.997663(11) 0.01026(10) Uani 1 1 d . . .
N1 N 0.60600(16) 0.31409(15) 0.97643(9) 0.0130(4) Uani 1 1 d . . .
C2 C 0.5600(2) 0.3526(2) 1.01726(11) 0.0180(6) Uani 1 1 d . . .
H2 H 0.5962 0.3594 1.0518 0.022 Uiso 1 1 calc R . .
C3 C 0.4607(2) 0.3827(2) 1.01010(11) 0.0214(6) Uani 1 1 d . . .
H3 H 0.4315 0.4094 1.0395 0.026 Uiso 1 1 calc R . .
C4 C 0.4050(2) 0.3733(2) 0.95971(11) 0.0200(6) Uani 1 1 d . . .
H4 H 0.3375 0.3913 0.9548 0.024 Uiso 1 1 calc R . .
C5 C 0.4526(2) 0.33573(19) 0.91578(10) 0.0144(5) Uani 1 1 d . . .
C6 C 0.55315(19) 0.30836(18) 0.92630(10) 0.0121(5) Uani 1 1 d . . .
H6 H 0.5855 0.2849 0.8972 0.014 Uiso 1 1 calc R . .
N7 N 0.40505(16) 0.32200(16) 0.86226(9) 0.0161(5) Uani 1 1 d . . .
H7 H 0.4328 0.2828 0.8410 0.019 Uiso 1 1 calc R . .
C8 C 0.31675(19) 0.36716(19) 0.84147(11) 0.0155(5) Uani 1 1 d . . .
O9 O 0.27527(15) 0.43072(14) 0.86670(8) 0.0237(5) Uani 1 1 d . . .
N10 N 0.27968(16) 0.33718(16) 0.79071(9) 0.0174(5) Uani 1 1 d . . .
H10 H 0.3082 0.2909 0.7744 0.021 Uiso 1 1 calc R . .
C11 C 0.1901(2) 0.3852(2) 0.76428(11) 0.0220(6) Uani 1 1 d . . .
H11A H 0.2014 0.4552 0.7642 0.026 Uiso 1 1 calc R . .
H11B H 0.1343 0.3725 0.7854 0.026 Uiso 1 1 calc R . .
C12 C 0.1631(2) 0.3509(2) 0.70617(11) 0.0204(6) Uani 1 1 d . . .
H12A H 0.2214 0.3537 0.6859 0.024 Uiso 1 1 calc R . .
H12B H 0.1390 0.2840 0.7059 0.024 Uiso 1 1 calc R . .
N13 N 0.08422(17) 0.41578(17) 0.68135(9) 0.0199(5) Uani 1 1 d . . .
H13 H 0.0666 0.4642 0.7005 0.024 Uiso 1 1 calc R . .
C14 C 0.03776(18) 0.40403(18) 0.63038(11) 0.0137(5) Uani 1 1 d . . .
O15 O 0.06067(14) 0.34142(13) 0.59740(8) 0.0172(4) Uani 1 1 d . . .
N16 N -0.03853(16) 0.46964(16) 0.61728(9) 0.0159(5) Uani 1 1 d . . .
H16 H -0.0548 0.5057 0.6438 0.019 Uiso 1 1 calc R . .
C17 C -0.09261(18) 0.48444(18) 0.56597(10) 0.0116(5) Uani 1 1 d . . .
C18 C -0.13968(18) 0.57447(19) 0.55732(10) 0.0132(5) Uani 1 1 d . . .
H18 H -0.1304 0.6202 0.5856 0.016 Uiso 1 1 calc R . .
N19 N -0.19711(15) 0.60013(15) 0.51145(9) 0.0124(4) Uani 1 1 d . . .
C20 C -0.21056(18) 0.53364(18) 0.47093(10) 0.0128(5) Uani 1 1 d . . .
H20 H -0.2514 0.5492 0.4388 0.015 Uiso 1 1 calc R . .
C21 C -0.1654(2) 0.44223(19) 0.47550(11) 0.0159(5) Uani 1 1 d . . .
H21 H -0.1755 0.3981 0.4464 0.019 Uiso 1 1 calc R . .
C22 C -0.10521(19) 0.41660(19) 0.52330(10) 0.0140(5) Uani 1 1 d . . .
H22 H -0.0742 0.3558 0.5268 0.017 Uiso 1 1 calc R . .
N23 N 0.91069(16) 0.18173(15) 1.02246(9) 0.0126(4) Uani 1 1 d . . .
C24 C 0.9684(2) 0.1500(2) 0.98451(11) 0.0214(6) Uani 1 1 d . . .
H24 H 0.9417 0.1498 0.9477 0.026 Uiso 1 1 calc R . .
C25 C 1.0656(2) 0.1178(2) 0.99800(12) 0.0280(7) Uani 1 1 d . . .
H25 H 1.1027 0.0955 0.9705 0.034 Uiso 1 1 calc R . .
C26 C 1.1084(2) 0.1184(2) 1.05225(12) 0.0223(6) Uani 1 1 d . . .
H26 H 1.1741 0.0970 1.0618 0.027 Uiso 1 1 calc R . .
C27 C 1.05024(19) 0.15188(18) 1.09202(11) 0.0137(5) Uani 1 1 d . . .
C28 C 0.95140(18) 0.18012(18) 1.07502(11) 0.0129(5) Uani 1 1 d . . .
H28 H 0.9113 0.1990 1.1019 0.015 Uiso 1 1 calc R . .
N29 N 1.08279(16) 0.16342(16) 1.14815(9) 0.0171(5) Uani 1 1 d . . .
H29 H 1.0528 0.2072 1.1656 0.021 Uiso 1 1 calc R . .
C30 C 1.15858(19) 0.11110(19) 1.17824(11) 0.0158(5) Uani 1 1 d . . .
O31 O 1.20794(14) 0.04790(14) 1.15711(8) 0.0200(4) Uani 1 1 d . . .
N32 N 1.17342(16) 0.13729(17) 1.23167(9) 0.0185(5) Uani 1 1 d . . .
H32 H 1.1392 0.1847 1.2432 0.022 Uiso 1 1 calc R . .
C33 C 1.24659(19) 0.0865(2) 1.27009(11) 0.0182(6) Uani 1 1 d . . .
H33A H 1.2522 0.0195 1.2579 0.022 Uiso 1 1 calc R . .
H33B H 1.2223 0.0852 1.3061 0.022 Uiso 1 1 calc R . .
C34 C 1.3501(2) 0.1331(2) 1.27546(12) 0.0204(6) Uani 1 1 d . . .
H34A H 1.3700 0.1456 1.2391 0.024 Uiso 1 1 calc R . .
H34B H 1.3482 0.1950 1.2946 0.024 Uiso 1 1 calc R . .
N35 N 1.42278(17) 0.06894(18) 1.30569(9) 0.0205(5) Uani 1 1 d . . .
H35 H 1.4443 0.0199 1.2884 0.025 Uiso 1 1 calc R . .
C36 C 1.45867(18) 0.08078(19) 1.35862(11) 0.0141(5) Uani 1 1 d . . .
O37 O 1.44100(14) 0.15223(14) 1.38706(8) 0.0193(4) Uani 1 1 d . . .
N38 N 1.51863(16) 0.00491(16) 1.37924(9) 0.0152(5) Uani 1 1 d . . .
H38 H 1.5210 -0.0452 1.3582 0.018 Uiso 1 1 calc R . .
C39 C 1.57614(18) -0.00003(18) 1.43049(10) 0.0124(5) Uani 1 1 d . . .
C40 C 1.61932(18) -0.09046(18) 1.44411(10) 0.0120(5) Uani 1 1 d . . .
H40 H 1.6053 -0.1415 1.4193 0.014 Uiso 1 1 calc R . .
N41 N 1.67934(15) -0.10888(15) 1.49017(8) 0.0124(4) Uani 1 1 d . . .
C42 C 1.69901(19) -0.03468(19) 1.52639(10) 0.0141(5) Uani 1 1 d . . .
H42 H 1.7409 -0.0455 1.5588 0.017 Uiso 1 1 calc R . .
C43 C 1.6580(2) 0.0563(2) 1.51595(11) 0.0196(6) Uani 1 1 d . . .
H43 H 1.6725 0.1059 1.5416 0.024 Uiso 1 1 calc R . .
C44 C 1.5956(2) 0.07589(19) 1.46822(11) 0.0176(6) Uani 1 1 d . . .
H44 H 1.5676 0.1375 1.4615 0.021 Uiso 1 1 calc R . .
O45 O 0.78038(16) 0.25344(15) 0.91399(9) 0.0157(4) Uani 1 1 d . . .
H45A H 0.760(3) 0.225(3) 0.8890(14) 0.020(9) Uiso 1 1 d . . .
H45B H 0.825(3) 0.282(3) 0.9074(14) 0.022(9) Uiso 1 1 d . . .
O46 O 0.73514(15) 0.23840(14) 1.08178(8) 0.0125(4) Uani 1 1 d . . .
H46A H 0.744(3) 0.278(3) 1.1017(15) 0.028(10) Uiso 1 1 d . . .
H46B H 0.682(3) 0.211(3) 1.0873(15) 0.034(10) Uiso 1 1 d . . .
S47 S 0.48040(5) 0.16202(5) 0.75038(2) 0.01312(15) Uani 1 1 d . . .
O48 O 0.52524(16) 0.24760(14) 0.78065(8) 0.0236(5) Uani 1 1 d . . .
O49 O 0.37157(14) 0.15888(14) 0.75477(8) 0.0192(4) Uani 1 1 d . . .
O50 O 0.49832(14) 0.16682(13) 0.69178(7) 0.0171(4) Uani 1 1 d . . .
O51 O 0.52891(14) 0.07207(14) 0.77500(8) 0.0218(4) Uani 1 1 d . . .
O52 O 0.16795(17) 0.93547(17) 0.36581(9) 0.0332(5) Uani 1 1 d . . .
C53 C 0.0739(3) 0.9519(3) 0.33082(14) 0.0370(8) Uani 1 1 d . . .
H53A H 0.0881 0.9634 0.2933 0.044 Uiso 1 1 calc R . .
H53B H 0.0412 1.0097 0.3433 0.044 Uiso 1 1 calc R . .
C54 C 0.0044(2) 0.8660(2) 0.33199(15) 0.0339(8) Uani 1 1 d . . .
H54A H -0.0162 0.8589 0.3686 0.041 Uiso 1 1 calc R . .
H54B H -0.0553 0.8767 0.3064 0.041 Uiso 1 1 calc R . .
O55 O 0.05424(18) 0.77823(18) 0.31719(10) 0.0373(6) Uani 1 1 d . . .
C56 C 0.1446(3) 0.7652(3) 0.35354(15) 0.0396(9) Uani 1 1 d . . .
H56A H 0.1776 0.7053 0.3443 0.048 Uiso 1 1 calc R . .
H56B H 0.1285 0.7597 0.3912 0.048 Uiso 1 1 calc R . .
C57 C 0.2132(3) 0.8496(3) 0.34882(13) 0.0352(8) Uani 1 1 d . . .
H57A H 0.2763 0.8384 0.3717 0.042 Uiso 1 1 calc R . .
H57B H 0.2275 0.8564 0.3109 0.042 Uiso 1 1 calc R . .
O58 O 0.17520(18) 0.12632(19) 0.86684(11) 0.0424(6) Uani 1 1 d . . .
C59 C 0.0836(3) 0.1791(2) 0.85116(16) 0.0397(9) Uani 1 1 d . . .
H59A H 0.0909 0.2190 0.8190 0.048 Uiso 1 1 calc R . .
H59B H 0.0692 0.2219 0.8810 0.048 Uiso 1 1 calc R . .
C60 C -0.0015(2) 0.1081(3) 0.83834(15) 0.0377(8) Uani 1 1 d . . .
H60A H -0.0105 0.0706 0.8711 0.045 Uiso 1 1 calc R . .
H60B H -0.0632 0.1438 0.8276 0.045 Uiso 1 1 calc R . .
O61 O 0.01793(19) 0.0435(2) 0.79512(10) 0.0457(7) Uani 1 1 d . . .
C62 C 0.1088(3) -0.0065(3) 0.81012(15) 0.0392(8) Uani 1 1 d . . .
H62A H 0.1234 -0.0485 0.7800 0.047 Uiso 1 1 calc R . .
H62B H 0.1019 -0.0474 0.8419 0.047 Uiso 1 1 calc R . .
C63 C 0.1953(3) 0.0647(3) 0.82380(16) 0.0427(9) Uani 1 1 d . . .
H63A H 0.2569 0.0287 0.8344 0.051 Uiso 1 1 calc R . .
H63B H 0.2046 0.1034 0.7915 0.051 Uiso 1 1 calc R . .
O64 O 0.73127(18) 0.14062(16) 0.82569(9) 0.0197(4) Uani 1 1 d . . .
H64A H 0.749(2) 0.084(3) 0.8265(14) 0.028(10) Uiso 1 1 d . . .
H64B H 0.684(3) 0.142(3) 0.8138(18) 0.047(15) Uiso 1 1 d . . .
O65 O 0.25121(17) 0.62464(17) 0.84209(9) 0.0216(5) Uani 1 1 d . . .
H65A H 0.256(2) 0.569(3) 0.8499(13) 0.020(9) Uiso 1 1 d . . .
H65B H 0.215(3) 0.636(3) 0.8183(16) 0.028(11) Uiso 1 1 d . . .

loop_
_atom_site_aniso_label
_atom_site_aniso_U_11
_atom_site_aniso_U_22
_atom_site_aniso_U_33
_atom_site_aniso_U_23
_atom_site_aniso_U_13
_atom_site_aniso_U_12
Zn1 0.00965(16) 0.01201(17) 0.00833(17) -0.00087(10) -0.00246(11) -0.00291(11)
N1 0.0126(10) 0.0143(11) 0.0114(11) -0.0003(8) -0.0018(8) -0.0008(8)
C2 0.0219(14) 0.0202(14) 0.0110(13) -0.0018(10) -0.0023(11) 0.0029(11)
C3 0.0241(15) 0.0280(16) 0.0121(14) -0.0015(11) 0.0018(11) 0.0101(12)
C4 0.0162(13) 0.0271(15) 0.0161(14) -0.0004(11) -0.0001(11) 0.0075(11)
C5 0.0163(13) 0.0164(13) 0.0096(12) 0.0003(10) -0.0028(10) -0.0001(10)
C6 0.0139(12) 0.0128(12) 0.0090(12) 0.0011(9) -0.0011(9) 0.0004(9)
N7 0.0154(11) 0.0224(12) 0.0089(11) -0.0060(9) -0.0059(9) 0.0066(9)
C8 0.0148(13) 0.0175(13) 0.0131(13) 0.0026(10) -0.0039(10) 0.0030(10)
O9 0.0319(11) 0.0235(11) 0.0140(10) -0.0065(8) -0.0053(8) 0.0121(9)
N10 0.0175(11) 0.0198(12) 0.0130(11) -0.0033(9) -0.0062(9) 0.0094(9)
C11 0.0208(14) 0.0296(16) 0.0141(14) 0.0002(11) -0.0050(11) 0.0114(12)
C12 0.0188(14) 0.0214(14) 0.0182(14) -0.0029(11) -0.0102(11) 0.0108(11)
N13 0.0229(12) 0.0168(12) 0.0174(12) -0.0046(9) -0.0084(10) 0.0113(9)
C14 0.0094(12) 0.0147(13) 0.0159(13) 0.0013(10) -0.0035(10) 0.0010(9)
O15 0.0153(9) 0.0190(10) 0.0161(10) -0.0028(7) -0.0035(7) 0.0072(7)
N16 0.0165(11) 0.0199(12) 0.0104(11) -0.0018(9) -0.0022(8) 0.0099(9)
C17 0.0086(11) 0.0165(13) 0.0093(12) 0.0022(9) -0.0008(9) 0.0008(9)
C18 0.0113(12) 0.0169(13) 0.0107(12) 0.0001(10) -0.0013(10) 0.0034(10)
N19 0.0104(10) 0.0146(11) 0.0117(11) 0.0012(8) -0.0012(8) 0.0023(8)
C20 0.0101(11) 0.0166(13) 0.0105(12) 0.0015(10) -0.0047(9) 0.0009(10)
C21 0.0196(13) 0.0150(13) 0.0120(13) -0.0023(10) -0.0030(10) -0.0007(10)
C22 0.0140(12) 0.0126(12) 0.0147(13) -0.0004(10) -0.0021(10) 0.0019(10)
N23 0.0122(10) 0.0128(11) 0.0120(11) -0.0015(8) -0.0022(8) -0.0025(8)
C24 0.0208(14) 0.0300(16) 0.0126(14) -0.0032(11) -0.0024(11) 0.0067(12)
C25 0.0264(16) 0.0416(19) 0.0163(15) -0.0055(13) 0.0036(12) 0.0157(14)
C26 0.0137(13) 0.0309(16) 0.0217(15) -0.0020(12) 0.0000(11) 0.0084(11)
C27 0.0140(12) 0.0135(12) 0.0125(13) -0.0013(10) -0.0039(10) 0.0006(10)
C28 0.0108(12) 0.0133(12) 0.0143(13) -0.0019(10) 0.0001(10) 0.0007(9)
N29 0.0140(11) 0.0218(12) 0.0142(11) -0.0056(9) -0.0037(9) 0.0079(9)
C30 0.0131(12) 0.0178(13) 0.0154(13) -0.0005(10) -0.0031(10) 0.0017(10)
O31 0.0195(10) 0.0217(10) 0.0181(10) -0.0030(8) -0.0013(8) 0.0092(8)
N32 0.0152(11) 0.0224(12) 0.0161(12) -0.0039(9) -0.0061(9) 0.0071(9)
C33 0.0180(13) 0.0214(14) 0.0139(13) 0.0012(10) -0.0041(10) 0.0067(11)
C34 0.0171(14) 0.0228(14) 0.0195(15) 0.0085(11) -0.0058(11) 0.0057(11)
N35 0.0196(12) 0.0249(13) 0.0154(12) 0.0014(9) -0.0042(9) 0.0129(10)
C36 0.0078(11) 0.0182(13) 0.0162(13) 0.0026(10) 0.0006(10) 0.0032(10)
O37 0.0177(10) 0.0180(10) 0.0212(10) -0.0015(8) -0.0026(8) 0.0083(8)
N38 0.0174(11) 0.0147(11) 0.0122(11) -0.0028(8) -0.0035(9) 0.0084(9)
C39 0.0113(12) 0.0136(12) 0.0119(12) 0.0020(9) 0.0002(9) 0.0035(9)
C40 0.0124(12) 0.0137(12) 0.0094(12) -0.0027(9) -0.0012(9) 0.0004(10)
N41 0.0121(10) 0.0134(11) 0.0112(11) 0.0012(8) -0.0006(8) 0.0014(8)
C42 0.0121(12) 0.0172(13) 0.0119(13) 0.0009(10) -0.0028(10) 0.0011(10)
C43 0.0270(15) 0.0153(13) 0.0152(14) -0.0027(10) -0.0034(11) 0.0004(11)
C44 0.0237(14) 0.0123(13) 0.0161(14) 0.0016(10) -0.0012(11) 0.0046(11)
O45 0.0158(10) 0.0187(11) 0.0123(10) -0.0030(8) 0.0009(8) -0.0083(8)
O46 0.0122(9) 0.0131(10) 0.0116(10) -0.0016(8) -0.0005(7) -0.0037(7)
S47 0.0149(3) 0.0148(3) 0.0095(3) 0.0006(2) 0.0005(2) -0.0018(2)
O48 0.0278(11) 0.0267(11) 0.0168(10) -0.0079(8) 0.0044(9) -0.0138(9)
O49 0.0156(9) 0.0221(10) 0.0199(10) -0.0029(8) 0.0017(8) -0.0004(8)
O50 0.0254(10) 0.0154(9) 0.0106(9) 0.0004(7) 0.0022(8) -0.0024(8)
O51 0.0232(10) 0.0241(11) 0.0178(10) 0.0081(8) 0.0011(8) 0.0075(8)
O52 0.0342(13) 0.0400(14) 0.0238(12) -0.0082(10) -0.0032(10) -0.0071(10)
C53 0.0381(19) 0.041(2) 0.0310(19) -0.0040(15) 0.0004(15) -0.0060(16)
C54 0.0284(17) 0.0391(19) 0.0356(19) -0.0076(15) 0.0097(15) -0.0066(15)
O55 0.0392(14) 0.0398(14) 0.0330(13) -0.0095(11) 0.0037(11) -0.0078(11)
C56 0.047(2) 0.041(2) 0.0292(19) -0.0077(15) 0.0002(16) 0.0014(17)
C57 0.0350(19) 0.049(2) 0.0203(16) -0.0071(14) -0.0044(14) -0.0018(16)
O58 0.0333(14) 0.0465(16) 0.0457(16) -0.0122(12) -0.0022(12) 0.0040(11)
C59 0.039(2) 0.0262(18) 0.054(2) -0.0046(16) 0.0044(17) 0.0095(15)
C60 0.0242(17) 0.044(2) 0.045(2) -0.0120(17) 0.0048(15) 0.0059(15)
O61 0.0383(14) 0.0618(17) 0.0355(14) -0.0091(13) -0.0032(11) 0.0041(13)
C62 0.036(2) 0.038(2) 0.043(2) -0.0086(16) 0.0060(16) 0.0048(16)
C63 0.035(2) 0.043(2) 0.052(2) -0.0049(18) 0.0143(17) 0.0019(16)
O64 0.0202(12) 0.0187(11) 0.0188(11) -0.0035(8) -0.0037(9) 0.0026(9)
O65 0.0283(12) 0.0180(12) 0.0165(11) -0.0020(9) -0.0067(9) -0.0020(9)

loop_
_atom_type_symbol
_atom_type_description
_atom_type_scat_dispersion_real
_atom_type_scat_dispersion_imag
_atom_type_scat_source
C C 0.0033 0.0016 'International Tables Vol C Tables 4.2.6.8 and 6.1.1.4'
H H 0.0000 0.0000 'International Tables Vol C Tables 4.2.6.8 and 6.1.1.4'
N N 0.0061 0.0033 'International Tables Vol C Tables 4.2.6.8 and 6.1.1.4'
O O 0.0106 0.0060 'International Tables Vol C Tables 4.2.6.8 and 6.1.1.4'
S S 0.1246 0.1234 'International Tables Vol C Tables 4.2.6.8 and 6.1.1.4'
Zn Zn 0.2839 1.4301 'International Tables Vol C Tables 4.2.6.8 and 6.1.1.4'

loop_
_geom_angle_atom_site_label_1
_geom_angle_atom_site_label_2
_geom_angle_atom_site_label_3
_geom_angle
_geom_angle_site_symmetry_1
_geom_angle_site_symmetry_3
_geom_angle_publ_flag
O45 Zn1 O46 179.25(8) . . ?
O45 Zn1 N41 90.01(8) . 2_757 ?
O46 Zn1 N41 90.74(8) . 2_757 ?
O45 Zn1 N19 91.84(8) . 2_546 ?
O46 Zn1 N19 87.41(8) . 2_546 ?
N41 Zn1 N19 177.85(7) 2_757 2_546 ?
O45 Zn1 N1 88.92(8) . . ?
O46 Zn1 N1 91.20(8) . . ?
N41 Zn1 N1 89.09(8) 2_757 . ?
N19 Zn1 N1 92.04(8) 2_546 . ?
O45 Zn1 N23 93.20(8) . . ?
O46 Zn1 N23 86.69(8) . . ?
N41 Zn1 N23 90.01(8) 2_757 . ?
N19 Zn1 N23 88.80(8) 2_546 . ?
N1 Zn1 N23 177.69(7) . . ?
C2 N1 C6 117.6(2) . . ?
C2 N1 Zn1 118.11(17) . . ?
C6 N1 Zn1 123.89(17) . . ?
N1 C2 C3 122.6(2) . . ?
N1 C2 H2 118.7 . . ?
C3 C2 H2 118.7 . . ?
C4 C3 C2 120.2(3) . . ?
C4 C3 H3 119.9 . . ?
C2 C3 H3 119.9 . . ?
C3 C4 C5 118.2(2) . . ?
C3 C4 H4 120.9 . . ?
C5 C4 H4 120.9 . . ?
C6 C5 N7 117.7(2) . . ?
C6 C5 C4 118.0(2) . . ?
N7 C5 C4 124.4(2) . . ?
N1 C6 C5 123.4(2) . . ?
N1 C6 H6 118.3 . . ?
C5 C6 H6 118.3 . . ?
C8 N7 C5 124.3(2) . . ?
C8 N7 H7 117.8 . . ?
C5 N7 H7 117.8 . . ?
O9 C8 N10 122.4(2) 1 . ?
O9 C8 N10 122.4(2) . . ?
O9 C8 N7 123.2(2) 1 . ?
O9 C8 N7 123.2(2) . . ?
N10 C8 N7 114.5(2) . . ?
C8 N10 C11 118.1(2) . . ?
C8 N10 H10 120.9 . . ?
C11 N10 H10 120.9 . . ?
N10 C11 C12 112.2(2) . . ?
N10 C11 H11A 109.2 . . ?
C12 C11 H11A 109.2 . . ?
N10 C11 H11B 109.2 . . ?
C12 C11 H11B 109.2 . . ?
H11A C11 H11B 107.9 . . ?
N13 C12 C11 106.8(2) . . ?
N13 C12 H12A 110.4 . . ?
C11 C12 H12A 110.4 . . ?
N13 C12 H12B 110.4 . . ?
C11 C12 H12B 110.4 . . ?
H12A C12 H12B 108.6 . . ?
C14 N13 C12 123.5(2) . . ?
C14 N13 H13 118.2 . . ?
C12 N13 H13 118.2 . . ?
O15 C14 N13 124.5(2) . . ?
O15 C14 N16 122.3(2) . . ?
N13 C14 N16 113.2(2) . . ?
C14 N16 C17 127.2(2) . . ?
C14 N16 H16 116.4 . . ?
C17 N16 H16 116.4 . . ?
N16 C17 C18 116.6(2) . . ?
N16 C17 C22 125.8(2) . . ?
C18 C17 C22 117.6(2) . . ?
N19 C18 C17 124.8(2) . . ?
N19 C18 H18 117.6 . . ?
C17 C18 H18 117.6 . . ?
C18 N19 C20 117.3(2) . . ?
C18 N19 Zn1 120.32(17) . 2_556 ?
C20 N19 Zn1 122.33(16) . 2_556 ?
N19 C20 C21 122.1(2) . . ?
N19 C20 H20 119.0 . . ?
C21 C20 H20 119.0 . . ?
C22 C21 C20 120.1(2) . . ?
C22 C21 H21 119.9 . . ?
C20 C21 H21 119.9 . . ?
C21 C22 C17 118.1(2) . . ?
C21 C22 H22 120.9 . . ?
C17 C22 H22 120.9 . . ?
C28 N23 C24 116.9(2) . . ?
C28 N23 Zn1 121.68(17) . . ?
C24 N23 Zn1 121.15(17) . . ?
N23 C24 C25 122.6(3) . . ?
N23 C24 H24 118.7 . . ?
C25 C24 H24 118.7 . . ?
C24 C25 C26 120.4(3) . . ?
C24 C25 H25 119.8 . . ?
C26 C25 H25 119.8 . . ?
C25 C26 C27 117.9(2) . . ?
C25 C26 H26 121.1 . . ?
C27 C26 H26 121.1 . . ?
C26 C27 C28 118.0(2) . . ?
C26 C27 N29 125.8(2) . . ?
C28 C27 N29 116.1(2) . . ?
N23 C28 C27 124.1(2) . . ?
N23 C28 H28 117.9 . . ?
C27 C28 H28 117.9 . . ?
C30 N29 C27 126.2(2) . . ?
C30 N29 H29 116.9 . . ?
C27 N29 H29 116.9 . . ?
O31 C30 N32 124.3(2) . . ?
O31 C30 N29 122.3(2) . . ?
N32 C30 N29 113.4(2) . . ?
C30 N32 C33 120.9(2) . . ?
C30 N32 H32 119.6 . . ?
C33 N32 H32 119.6 . . ?
N32 C33 C34 113.3(2) . . ?
N32 C33 H33A 108.9 . . ?
C34 C33 H33A 108.9 . . ?
N32 C33 H33B 108.9 . . ?
C34 C33 H33B 108.9 . . ?
H33A C33 H33B 107.7 . . ?
N35 C34 C33 110.1(2) . . ?
N35 C34 H34A 109.7 . . ?
C33 C34 H34A 109.7 . . ?
N35 C34 H34B 109.7 . . ?
C33 C34 H34B 109.7 . . ?
H34A C34 H34B 108.2 . . ?
C36 N35 C34 124.5(2) . . ?
C36 N35 H35 117.7 . . ?
C34 N35 H35 117.7 . . ?
O37 C36 N35 124.6(2) . . ?
O37 C36 N38 122.2(2) . . ?
N35 C36 N38 113.2(2) . . ?
C36 N38 C39 127.3(2) . . ?
C36 N38 H38 116.3 . . ?
C39 N38 H38 116.3 . . ?
C40 C39 C44 117.7(2) . . ?
C40 C39 N38 115.5(2) . . ?
C44 C39 N38 126.9(2) . . ?
N41 C40 C39 124.5(2) . . ?
N41 C40 H40 117.8 . . ?
C39 C40 H40 117.8 . . ?
C40 N41 C42 117.7(2) . . ?
C40 N41 Zn1 118.62(17) . 2_747 ?
C42 N41 Zn1 123.67(16) . 2_747 ?
N41 C42 C43 121.0(2) . . ?
N41 C42 H42 119.5 . . ?
C43 C42 H42 119.5 . . ?
C42 C43 C44 121.6(3) . . ?
C42 C43 H43 119.2 . . ?
C44 C43 H43 119.2 . . ?
C43 C44 C39 117.6(2) . . ?
C43 C44 H44 121.2 . . ?
C39 C44 H44 121.2 . . ?
Zn1 O45 H45A 134(3) . . ?
Zn1 O45 H45B 116(3) . . ?
H45A O45 H45B 109(4) . . ?
Zn1 O46 H46A 125(3) . . ?
Zn1 O46 H46B 114(3) . . ?
H46A O46 H46B 108(4) . . ?
O49 S47 O48 109.65(12) 1 . ?
O49 S47 O48 109.65(12) . . ?
O49 S47 O48 109.65(12) 1 1 ?
O49 S47 O48 109.65(12) . 1 ?
O49 S47 O50 109.89(11) 1 . ?
O49 S47 O50 109.89(11) . . ?
O48 S47 O50 110.39(11) . . ?
O48 S47 O50 110.39(11) 1 . ?
O49 S47 O51 109.67(11) 1 1 ?
O49 S47 O51 109.67(11) . 1 ?
O48 S47 O51 108.71(12) . 1 ?
O48 S47 O51 108.71(12) 1 1 ?
O50 S47 O51 108.51(11) . 1 ?
O49 S47 O51 109.67(11) 1 . ?
O49 S47 O51 109.67(11) . . ?
O48 S47 O51 108.71(12) . . ?
O48 S47 O51 108.71(12) 1 . ?
O50 S47 O51 108.51(11) . . ?
C57 O52 C53 109.2(2) . . ?
O52 C53 C54 111.3(3) . . ?
O52 C53 H53A 109.4 . . ?
C54 C53 H53A 109.4 . . ?
O52 C53 H53B 109.4 . . ?
C54 C53 H53B 109.4 . . ?
H53A C53 H53B 108.0 . . ?
O55 C54 C53 110.2(3) . . ?
O55 C54 H54A 109.6 . . ?
C53 C54 H54A 109.6 . . ?
O55 C54 H54B 109.6 . . ?
C53 C54 H54B 109.6 . . ?
H54A C54 H54B 108.1 . . ?
C56 O55 C54 109.4(3) . . ?
O55 C56 C57 109.9(3) . . ?
O55 C56 H56A 109.7 . . ?
C57 C56 H56A 109.7 . . ?
O55 C56 H56B 109.7 . . ?
C57 C56 H56B 109.7 . . ?
H56A C56 H56B 108.2 . . ?
O52 C57 C56 109.7(3) . . ?
O52 C57 H57A 109.7 . . ?
C56 C57 H57A 109.7 . . ?
O52 C57 H57B 109.7 . . ?
C56 C57 H57B 109.7 . . ?
H57A C57 H57B 108.2 . . ?
C63 O58 C59 109.5(3) . . ?
O58 C59 C60 109.4(3) . . ?
O58 C59 H59A 109.8 . . ?
C60 C59 H59A 109.8 . . ?
O58 C59 H59B 109.8 . . ?
C60 C59 H59B 109.8 . . ?
H59A C59 H59B 108.2 . . ?
O61 C60 C59 111.1(3) . . ?
O61 C60 H60A 109.4 . . ?
C59 C60 H60A 109.4 . . ?
O61 C60 H60B 109.4 . . ?
C59 C60 H60B 109.4 . . ?
H60A C60 H60B 108.0 . . ?
C62 O61 C60 109.5(3) . . ?
O61 C62 C63 111.0(3) . . ?
O61 C62 H62A 109.4 . . ?
C63 C62 H62A 109.4 . . ?
O61 C62 H62B 109.4 . . ?
C63 C62 H62B 109.4 . . ?
H62A C62 H62B 108.0 . . ?
O58 C63 C62 110.3(3) . . ?
O58 C63 H63A 109.6 . . ?
C62 C63 H63A 109.6 . . ?
O58 C63 H63B 109.6 . . ?
C62 C63 H63B 109.6 . . ?
H63A C63 H63B 108.1 . . ?
H64A O64 H64B 108(4) . . ?
H65A O65 H65B 115(4) . . ?

loop_
_geom_bond_atom_site_label_1
_geom_bond_atom_site_label_2
_geom_bond_distance
_geom_bond_site_symmetry_2
_geom_bond_publ_flag
Zn1 O45 2.099(2) . ?
Zn1 O46 2.1135(19) . ?
Zn1 N41 2.152(2) 2_757 ?
Zn1 N19 2.171(2) 2_546 ?
Zn1 N1 2.240(2) . ?
Zn1 N23 2.247(2) . ?
N1 C2 1.337(3) . ?
N1 C6 1.346(3) . ?
C2 C3 1.383(4) . ?
C2 H2 0.9300 . ?
C3 C4 1.371(4) . ?
C3 H3 0.9300 . ?
C4 C5 1.405(4) . ?
C4 H4 0.9300 . ?
C5 C6 1.392(3) . ?
C5 N7 1.401(3) . ?
C6 H6 0.9300 . ?
N7 C8 1.379(3) . ?
N7 H7 0.8600 . ?
C8 O9 1.233(3) 1 ?
C8 O9 1.233(3) . ?
C8 N10 1.347(3) . ?
N10 C11 1.452(3) . ?
N10 H10 0.8600 . ?
C11 C12 1.500(4) . ?
C11 H11A 0.9700 . ?
C11 H11B 0.9700 . ?
C12 N13 1.458(3) . ?
C12 H12A 0.9700 . ?
C12 H12B 0.9700 . ?
N13 C14 1.337(3) . ?
N13 H13 0.8600 . ?
C14 O15 1.238(3) . ?
C14 N16 1.370(3) . ?
N16 C17 1.390(3) . ?
N16 H16 0.8600 . ?
C17 C18 1.390(3) . ?
C17 C22 1.392(3) . ?
C18 N19 1.332(3) . ?
C18 H18 0.9300 . ?
N19 C20 1.342(3) . ?
N19 Zn1 2.172(2) 2_556 ?
C20 C21 1.389(4) . ?
C20 H20 0.9300 . ?
C21 C22 1.387(4) . ?
C21 H21 0.9300 . ?
C22 H22 0.9300 . ?
N23 C28 1.337(3) . ?
N23 C24 1.343(3) . ?
C24 C25 1.377(4) . ?
C24 H24 0.9300 . ?
C25 C26 1.383(4) . ?
C25 H25 0.9300 . ?
C26 C27 1.388(4) . ?
C26 H26 0.9300 . ?
C27 C28 1.395(3) . ?
C27 N29 1.400(3) . ?
C28 H28 0.9300 . ?
N29 C30 1.384(3) . ?
N29 H29 0.8600 . ?
C30 O31 1.236(3) . ?
C30 N32 1.346(3) . ?
N32 C33 1.455(3) . ?
N32 H32 0.8600 . ?
C33 C34 1.516(4) . ?
C33 H33A 0.9700 . ?
C33 H33B 0.9700 . ?
C34 N35 1.449(3) . ?
C34 H34A 0.9700 . ?
C34 H34B 0.9700 . ?
N35 C36 1.337(3) . ?
N35 H35 0.8600 . ?
C36 O37 1.238(3) . ?
C36 N38 1.373(3) . ?
N38 C39 1.396(3) . ?
N38 H38 0.8600 . ?
C39 C40 1.391(3) . ?
C39 C44 1.394(4) . ?
C40 N41 1.331(3) . ?
C40 H40 0.9300 . ?
N41 C42 1.353(3) . ?
N41 Zn1 2.152(2) 2_747 ?
C42 C43 1.374(4) . ?
C42 H42 0.9300 . ?
C43 C44 1.381(4) . ?
C43 H43 0.9300 . ?
C44 H44 0.9300 . ?
O45 H45A 0.75(3) . ?
O45 H45B 0.75(4) . ?
O46 H46A 0.73(4) . ?
O46 H46B 0.83(4) . ?
S47 O49 1.4717(19) 1 ?
S47 O49 1.4717(19) . ?
S47 O48 1.4766(19) . ?
S47 O48 1.4766(19) 1 ?
S47 O50 1.4783(18) . ?
S47 O51 1.4875(19) 1 ?
S47 O51 1.4875(19) . ?
O52 C57 1.407(4) . ?
O52 C53 1.457(4) . ?
C53 C54 1.502(5) . ?
C53 H53A 0.9700 . ?
C53 H53B 0.9700 . ?
C54 O55 1.439(4) . ?
C54 H54A 0.9700 . ?
C54 H54B 0.9700 . ?
O55 C56 1.428(4) . ?
C56 C57 1.489(5) . ?
C56 H56A 0.9700 . ?
C56 H56B 0.9700 . ?
C57 H57A 0.9700 . ?
C57 H57B 0.9700 . ?
O58 C63 1.397(4) . ?
O58 C59 1.437(4) . ?
C59 C60 1.503(5) . ?
C59 H59A 0.9700 . ?
C59 H59B 0.9700 . ?
C60 O61 1.423(4) . ?
C60 H60A 0.9700 . ?
C60 H60B 0.9700 . ?
O61 C62 1.407(4) . ?
C62 C63 1.522(5) . ?
C62 H62A 0.9700 . ?
C62 H62B 0.9700 . ?
C63 H63A 0.9700 . ?
C63 H63B 0.9700 . ?
O64 H64A 0.81(4) . ?
O64 H64B 0.66(4) . ?
O65 H65A 0.78(3) . ?
O65 H65B 0.73(4) . ?

loop_
_geom_hbond_atom_site_label_D
_geom_hbond_atom_site_label_H
_geom_hbond_atom_site_label_A
_geom_hbond_distance_DH
_geom_hbond_distance_HA
_geom_hbond_distance_DA
_geom_hbond_angle_DHA
_geom_hbond_site_symmetry_A
N7 H7 O48 0.86 2.08 2.882(3) 154.5 1
N10 H10 O49 0.86 2.08 2.913(3) 164.2 1
N13 H13 O51 0.86 2.08 2.892(3) 156.5 2_556
N16 H16 O51 0.86 2.17 2.971(3) 153.9 2_556
N29 H29 O50 0.86 2.01 2.843(3) 164.6 4_666
N32 H32 O48 0.86 2.08 2.893(3) 157.5 4_666
N35 H35 O51 0.86 2.06 2.883(3) 160.6 3_757
N38 H38 O50 0.86 2.06 2.916(3) 170.6 3_757
O45 H45A O64 0.75(3) 1.93(4) 2.674(3) 170(4) 1
O45 H45B O37 0.75(4) 1.91(4) 2.651(3) 176(4) 4_565
O46 H46A O65 0.73(4) 1.90(4) 2.633(3) 171(4) 3_667
O64 H64A O31 0.81(4) 1.93(4) 2.725(3) 169(3) 3_757
O64 H64B O51 0.66(4) 2.39(4) 2.998(3) 154(5) 1
O64 H64B O48 0.66(4) 2.62(4) 3.205(3) 148(5) 1
O65 H65A O9 0.78(3) 1.95(3) 2.734(3) 176(3) 1
O65 H65B O49 0.73(4) 2.04(4) 2.764(3) 172(4) 2_556
O46 H46B O15 0.83(4) 1.82(4) 2.642(3) 176(4) 4_666
